data_7236571
loop_
_publ_author_name
'Sun, Qi'
'Shen, Cheng'
'Li, Xin'
'Lin, Qiuhan'
'Lu, Ming'

_publ_section_title
;
 Combination of four oxadiazole rings for the generation of energetic
 materials with high detonation performance, low sensitivity and excellent
 thermal stability
;
_journal_issue 22
_journal_name_full 'Journal of Materials Chemistry A'
_journal_page_first 11063
_journal_paper_doi 10.1039/C7TA02209C
_journal_volume 5
_journal_year 2017
_chemical_formula_moiety 'C8 H4 N12 O5, H2 O'
_chemical_formula_sum 'C8 H6 N12 O6'
_chemical_formula_weight 366.25
_space_group_IT_number 2
_space_group_name_Hall '-P 1'
_space_group_name_H-M_alt 'P -1'
_symmetry_cell_setting triclinic
_symmetry_space_group_name_Hall '-P 1'
_symmetry_space_group_name_H-M 'P -1'
_atom_sites_solution_hydrogens geom
_atom_sites_solution_primary direct
_atom_sites_solution_secondary difmap
_audit_creation_method SHELXL-97
_audit_update_record
;
2017-03-13 deposited with the CCDC.
2017-05-02 downloaded from the CCDC.
;
_cell_angle_alpha 105.546(3)
_cell_angle_beta 97.600(2)
_cell_angle_gamma 111.740(2)
_cell_formula_units_Z 2
_cell_length_a 8.3476(6)
_cell_length_b 9.6589(7)
_cell_length_c 9.7715(8)
_cell_measurement_reflns_used 2139
_cell_measurement_temperature 173(2)
_cell_measurement_theta_max 25.24
_cell_measurement_theta_min 3.04
_cell_volume 681.05(9)
_computing_structure_refinement 'SHELXL-97 (Sheldrick, 2008)'
_computing_structure_solution 'SHELXS-97 (Sheldrick, 2008)'
_diffrn_ambient_temperature 173(2)
_diffrn_measured_fraction_theta_full 0.981
_diffrn_measured_fraction_theta_max 0.981
_diffrn_measurement_device_type 'PHOTON100 CMOS detector'
_diffrn_measurement_method 'omega scan'
_diffrn_radiation_monochromator 'TRIUMPH curved crystal monochromator'
_diffrn_radiation_source 'fine-focus sealed tube'
_diffrn_radiation_type MoK\a
_diffrn_radiation_wavelength 0.71073
_diffrn_reflns_av_R_equivalents 0.0605
_diffrn_reflns_av_sigmaI/netI 0.0768
_diffrn_reflns_limit_h_max 10
_diffrn_reflns_limit_h_min -10
_diffrn_reflns_limit_k_max 11
_diffrn_reflns_limit_k_min -11
_diffrn_reflns_limit_l_max 11
_diffrn_reflns_limit_l_min -11
_diffrn_reflns_number 6298
_diffrn_reflns_theta_full 25.42
_diffrn_reflns_theta_max 25.42
_diffrn_reflns_theta_min 3.04
_exptl_absorpt_coefficient_mu 0.154
_exptl_absorpt_correction_T_max 0.7452
_exptl_absorpt_correction_T_min 0.6622
_exptl_absorpt_correction_type multi-scan
_exptl_absorpt_process_details 'SADABS (Bruker, 2014)'
_exptl_crystal_density_diffrn 1.786
_exptl_crystal_density_method 'not measured'
_exptl_crystal_description block
_exptl_crystal_F_000 372
_exptl_crystal_size_max 0.25
_exptl_crystal_size_mid 0.22
_exptl_crystal_size_min 0.17
_refine_diff_density_max 0.276
_refine_diff_density_min -0.267
_refine_diff_density_rms 0.066
_refine_ls_extinction_method none
_refine_ls_goodness_of_fit_ref 1.052
_refine_ls_hydrogen_treatment mixed
_refine_ls_matrix_type full
_refine_ls_number_parameters 253
_refine_ls_number_reflns 2466
_refine_ls_number_restraints 2
_refine_ls_restrained_S_all 1.051
_refine_ls_R_factor_all 0.1033
_refine_ls_R_factor_gt 0.0558
_refine_ls_shift/su_max 0.000
_refine_ls_shift/su_mean 0.000
_refine_ls_structure_factor_coef Fsqd
_refine_ls_weighting_details 'calc w=1/[\s^2^(Fo^2^)+(0.0403P)^2^+0.5487P] where P=(Fo^2^+2Fc^2^)/3'
_refine_ls_weighting_scheme calc
_refine_ls_wR_factor_gt 0.1018
_refine_ls_wR_factor_ref 0.1202
_reflns_number_gt 1644
_reflns_number_total 2466
_reflns_threshold_expression >2sigma(I)
_cod_data_source_file c7ta02209c2.cif
_cod_data_source_block 1
_cod_depositor_comments
;
The following automatic conversions were performed:

data item '_symmetry_cell_setting' value 'Triclinic' was changed to
'triclinic' in accordance with the
/home/saulius/struct/COD-crude-data/automatic-downloads/DataCite-retrospective/RSC/depositions/lib/dictionaries/cif_core.dic
dictionary named 'cif_core.dic' version 2.4.2 last updated on
2011-04-26.

Automatic conversion script
Id: cif_fix_values 6909 2019-04-08 15:41:33Z antanas 
;
_cod_original_sg_symbol_Hall '-P 1   '
_cod_original_sg_symbol_H-M 'P-1   '
_cod_database_code 7236571

loop_
_symmetry_equiv_pos_as_xyz
'x, y, z'
'-x, -y, -z'

loop_
_atom_site_label
_atom_site_type_symbol
_atom_site_fract_x
_atom_site_fract_y
_atom_site_fract_z
_atom_site_U_iso_or_equiv
_atom_site_adp_type
_atom_site_occupancy
_atom_site_symmetry_multiplicity
_atom_site_calc_flag
_atom_site_refinement_flags
C1 C 0.7583(4) 1.2506(4) 0.1454(3) 0.0183(7) Uani 1 1 d .
C2 C 0.8133(4) 1.1322(4) 0.0780(3) 0.0188(7) Uani 1 1 d .
C3 C 0.7825(4) 0.9747(4) 0.0902(3) 0.0186(7) Uani 1 1 d .
C4 C 0.7960(4) 0.8034(4) 0.1737(3) 0.0167(7) Uani 1 1 d .
C5 C 0.4306(4) 1.0996(4) 0.3311(3) 0.0179(7) Uani 1 1 d .
C6 C 0.3312(4) 0.9561(4) 0.3543(3) 0.0179(7) Uani 1 1 d .
C7 C 0.2890(4) 0.5707(4) 0.2967(4) 0.0204(7) Uani 1 1 d .
C8 C 0.3361(4) 0.8013(4) 0.3094(3) 0.0175(7) Uani 1 1 d .
N1 N 0.6412(3) 1.2495(3) 0.2410(3) 0.0192(6) Uani 1 1 d .
N2 N 0.5546(3) 1.1115(3) 0.2478(3) 0.0197(6) Uani 1 1 d .
N3 N 0.8238(3) 1.3729(3) 0.1054(3) 0.0237(7) Uani 1 1 d .
N4 N 0.9130(3) 1.1849(3) -0.0049(3) 0.0236(7) Uani 1 1 d .
N5 N 0.6952(4) 0.8474(3) -0.0248(3) 0.0246(7) Uani 1 1 d .
N6 N 0.8488(3) 0.9585(3) 0.2175(3) 0.0168(6) Uani 1 1 d .
N7 N 0.8248(4) 0.7155(4) 0.2479(3) 0.0238(7) Uani 1 1 d .
H7A H 0.782(5) 0.616(4) 0.207(4) 0.029 Uiso 1 1 d .
H7B H 0.881(5) 0.762(4) 0.341(4) 0.029 Uiso 1 1 d .
N8 N 0.3834(4) 1.2110(3) 0.3979(3) 0.0239(7) Uani 1 1 d .
N9 N 0.2244(4) 0.9799(3) 0.4344(3) 0.0236(7) Uani 1 1 d .
N10 N 0.4365(4) 0.7716(3) 0.2244(3) 0.0258(7) Uani 1 1 d .
N11 N 0.2407(3) 0.6828(3) 0.3566(3) 0.0196(6) Uani 1 1 d .
N12 N 0.2385(4) 0.4279(3) 0.3044(4) 0.0295(8) Uani 1 1 d .
H12A H 0.169(5) 0.397(4) 0.367(4) 0.035 Uiso 1 1 d .
H12B H 0.293(5) 0.375(4) 0.274(4) 0.035 Uiso 1 1 d .
O1 O 0.6305(3) 1.3760(3) 0.2987(3) 0.0295(6) Uani 1 1 d .
O2 O 0.9211(3) 1.3349(3) 0.0117(3) 0.0280(6) Uani 1 1 d .
O3 O 0.7019(3) 0.7277(2) 0.0320(2) 0.0230(5) Uani 1 1 d .
O4 O 0.2547(3) 1.1367(3) 0.4611(2) 0.0277(6) Uani 1 1 d .
O5 O 0.4038(3) 0.6129(3) 0.2139(3) 0.0301(6) Uani 1 1 d .
O6 O 0.0179(3) 0.7195(3) 0.5558(3) 0.0298(6) Uani 1 1 d D
H6A H 0.058(4) 0.818(2) 0.597(4) 0.036 Uiso 1 1 d D
H6B H 0.076(4) 0.705(4) 0.497(3) 0.036 Uiso 1 1 d D

loop_
_atom_site_aniso_label
_atom_site_aniso_U_11
_atom_site_aniso_U_22
_atom_site_aniso_U_33
_atom_site_aniso_U_23
_atom_site_aniso_U_13
_atom_site_aniso_U_12
C1 0.0186(16) 0.0147(18) 0.0186(19) 0.0040(15) 0.0008(14) 0.0063(15)
C2 0.0166(16) 0.0203(19) 0.0196(19) 0.0085(16) 0.0034(14) 0.0072(14)
C3 0.0173(16) 0.0208(19) 0.0207(19) 0.0074(16) 0.0078(14) 0.0102(15)
C4 0.0148(15) 0.0191(19) 0.0168(18) 0.0051(15) 0.0058(14) 0.0080(14)
C5 0.0182(16) 0.0182(18) 0.0186(18) 0.0056(15) 0.0033(14) 0.0101(15)
C6 0.0178(16) 0.0201(18) 0.0146(18) 0.0065(15) 0.0015(14) 0.0073(14)
C7 0.0188(17) 0.0204(19) 0.0225(19) 0.0084(16) 0.0044(14) 0.0084(15)
C8 0.0160(16) 0.0155(18) 0.0220(19) 0.0061(15) 0.0057(14) 0.0076(14)
N1 0.0195(14) 0.0150(16) 0.0214(16) 0.0037(13) 0.0032(12) 0.0078(12)
N2 0.0194(14) 0.0161(16) 0.0248(16) 0.0090(13) 0.0044(12) 0.0078(13)
N3 0.0243(15) 0.0196(16) 0.0280(17) 0.0102(14) 0.0069(13) 0.0084(13)
N4 0.0251(15) 0.0191(16) 0.0288(17) 0.0120(14) 0.0079(13) 0.0086(13)
N5 0.0332(16) 0.0170(16) 0.0238(17) 0.0075(14) 0.0036(13) 0.0116(13)
N6 0.0194(13) 0.0145(15) 0.0166(15) 0.0045(12) 0.0038(11) 0.0081(12)
N7 0.0315(17) 0.0178(16) 0.0242(17) 0.0091(15) 0.0048(14) 0.0123(14)
N8 0.0268(16) 0.0226(17) 0.0254(17) 0.0085(14) 0.0091(13) 0.0128(13)
N9 0.0300(16) 0.0191(16) 0.0249(17) 0.0062(13) 0.0089(13) 0.0141(13)
N10 0.0277(16) 0.0135(15) 0.0384(19) 0.0094(14) 0.0154(14) 0.0087(13)
N11 0.0214(14) 0.0169(15) 0.0227(16) 0.0073(13) 0.0065(12) 0.0099(13)
N12 0.0376(19) 0.0216(18) 0.043(2) 0.0163(16) 0.0221(16) 0.0191(15)
O1 0.0348(14) 0.0148(13) 0.0393(16) 0.0058(11) 0.0131(12) 0.0124(11)
O2 0.0316(14) 0.0248(14) 0.0341(15) 0.0176(12) 0.0147(12) 0.0115(11)
O3 0.0283(13) 0.0174(13) 0.0218(13) 0.0055(11) 0.0037(10) 0.0099(11)
O4 0.0360(14) 0.0260(14) 0.0313(15) 0.0116(12) 0.0170(12) 0.0201(12)
O5 0.0330(14) 0.0179(13) 0.0464(17) 0.0117(12) 0.0236(12) 0.0131(11)
O6 0.0342(15) 0.0225(14) 0.0327(16) 0.0068(13) 0.0188(12) 0.0105(12)

loop_
_atom_type_symbol
_atom_type_description
_atom_type_scat_dispersion_real
_atom_type_scat_dispersion_imag
_atom_type_scat_source
C C 0.0033 0.0016 'International Tables Vol C Tables 4.2.6.8 and 6.1.1.4'
H H 0.0000 0.0000 'International Tables Vol C Tables 4.2.6.8 and 6.1.1.4'
N N 0.0061 0.0033 'International Tables Vol C Tables 4.2.6.8 and 6.1.1.4'
O O 0.0106 0.0060 'International Tables Vol C Tables 4.2.6.8 and 6.1.1.4'

loop_
_geom_angle_atom_site_label_1
_geom_angle_atom_site_label_2
_geom_angle_atom_site_label_3
_geom_angle
N3 C1 C2 110.8(3)
N3 C1 N1 118.8(3)
C2 C1 N1 130.3(3)
N4 C2 C1 107.8(3)
N4 C2 C3 119.5(3)
C1 C2 C3 132.7(3)
N5 C3 N6 118.1(3)
N5 C3 C2 119.5(3)
N6 C3 C2 122.4(3)
N7 C4 N6 129.3(3)
N7 C4 O3 117.1(3)
N6 C4 O3 113.7(3)
N8 C5 N2 128.0(3)
N8 C5 C6 109.4(3)
N2 C5 C6 122.6(3)
N9 C6 C5 108.9(3)
N9 C6 C8 119.5(3)
C5 C6 C8 131.6(3)
N12 C7 N11 129.1(3)
N12 C7 O5 118.2(3)
N11 C7 O5 112.8(3)
N10 C8 N11 117.0(3)
N10 C8 C6 121.0(3)
N11 C8 C6 122.0(3)
O1 N1 N2 129.2(3)
O1 N1 C1 117.4(2)
N2 N1 C1 113.3(2)
N1 N2 C5 116.4(2)
C1 N3 O2 104.6(2)
C2 N4 O2 105.6(2)
C3 N5 O3 101.5(2)
C4 N6 C3 100.4(3)
C4 N7 H7A 120(2)
C4 N7 H7B 118(2)
H7A N7 H7B 121(3)
C5 N8 O4 104.4(2)
C6 N9 O4 105.3(2)
C8 N10 O5 101.6(2)
C7 N11 C8 101.8(2)
C7 N12 H12A 121(2)
C7 N12 H12B 119(2)
H12A N12 H12B 117(3)
N3 O2 N4 111.3(2)
C4 O3 N5 106.4(2)
N8 O4 N9 111.9(2)
C7 O5 N10 106.8(2)
H6A O6 H6B 107(4)

loop_
_geom_bond_atom_site_label_1
_geom_bond_atom_site_label_2
_geom_bond_distance
C1 N3 1.294(4)
C1 C2 1.420(4)
C1 N1 1.437(4)
C2 N4 1.301(4)
C2 C3 1.487(4)
C3 N5 1.298(4)
C3 N6 1.365(4)
C4 N7 1.319(4)
C4 N6 1.319(4)
C4 O3 1.347(4)
C5 N8 1.321(4)
C5 N2 1.389(4)
C5 C6 1.424(4)
C6 N9 1.303(4)
C6 C8 1.459(4)
C7 N12 1.310(4)
C7 N11 1.314(4)
C7 O5 1.354(4)
C8 N10 1.307(4)
C8 N11 1.365(4)
N1 O1 1.243(3)
N1 N2 1.285(3)
N3 O2 1.368(3)
N4 O2 1.389(3)
N5 O3 1.425(3)
N7 H7A 0.85(4)
N7 H7B 0.87(4)
N8 O4 1.376(3)
N9 O4 1.384(3)
N10 O5 1.426(3)
N12 H12A 0.93(4)
N12 H12B 0.83(4)
O6 H6A 0.835(18)
O6 H6B 0.820(18)
